data_2218578
loop_
_publ_author_name
'Est\'evez-Hern\'andez, O.'
'Duque, J.'
'Ellena, J.'
'Corr\^ea, Rodrigo S.'

_publ_section_title
;
 1-Furfuryl-3-furoylthiourea
;
_journal_coeditor_code XU2426
_journal_issue 6
_journal_name_full 'Acta Crystallographica Section E'
_journal_page_first o1157
_journal_paper_doi 10.1107/S1600536808015250
_journal_volume 64
_journal_year 2008
_chemical_formula_iupac 'C11 H10 N2 O3 S'
_chemical_formula_moiety 'C11 H10 N2 O3 S'
_chemical_formula_sum 'C11 H10 N2 O3 S'
_chemical_formula_weight 250.27
_chemical_name_systematic
;
1-Furfuryl-3-furoylthiourea
;
_space_group_IT_number 2
_symmetry_cell_setting triclinic
_symmetry_space_group_name_Hall '-P 1'
_symmetry_space_group_name_H-M 'P -1'
_audit_creation_method 'WinGX routine CIF_UPDATE'
_cell_angle_alpha 68.351(3)
_cell_angle_beta 83.187(4)
_cell_angle_gamma 89.367(3)
_cell_formula_units_Z 2
_cell_length_a 4.5999(2)
_cell_length_b 11.3792(6)
_cell_length_c 12.0556(5)
_cell_measurement_reflns_used 2356
_cell_measurement_temperature 294
_cell_measurement_theta_max 26.733
_cell_measurement_theta_min 2.91
_cell_volume 582.01(5)
_computing_cell_refinement 'SCALEPACK (Otwinowski & Minor, 1997)'
_computing_data_collection 'COLLECT (Enraf--Nonius, 2000)'
_computing_data_reduction 'DENZO and SCALEPACK (Otwinowski & Minor, 1997)'
_computing_molecular_graphics 'ORTEP-3 for Windows (Farrugia, 1997)'
_computing_publication_material 'WinGX (Farrugia, 1999)'
_computing_structure_refinement 'SHELXL97 (Sheldrick, 2008)'
_computing_structure_solution 'SHELXS97 (Sheldrick, 2008)'
_diffrn_measured_fraction_theta_full 0.994
_diffrn_measured_fraction_theta_max 0.994
_diffrn_measurement_device '95mm CCD camera on \k-goniostat'
_diffrn_measurement_device_type 'Nonius KappaCCD'
_diffrn_measurement_method \w
_diffrn_radiation_type MoK\a
_diffrn_radiation_wavelength 0.71073
_diffrn_reflns_av_R_equivalents 0.0275
_diffrn_reflns_limit_h_max 5
_diffrn_reflns_limit_h_min -5
_diffrn_reflns_limit_k_max 14
_diffrn_reflns_limit_k_min -14
_diffrn_reflns_limit_l_max 13
_diffrn_reflns_limit_l_min -15
_diffrn_reflns_number 4433
_diffrn_reflns_theta_full 26.62
_diffrn_reflns_theta_max 26.62
_diffrn_reflns_theta_min 3.11
_exptl_absorpt_coefficient_mu 0.275
_exptl_absorpt_correction_type none
_exptl_crystal_colour colourless
_exptl_crystal_density_diffrn 1.428
_exptl_crystal_density_method 'not measured'
_exptl_crystal_description prism
_exptl_crystal_F_000 260
_exptl_crystal_size_max 0.158
_exptl_crystal_size_mid 0.146
_exptl_crystal_size_min 0.083
_refine_diff_density_max 0.319
_refine_diff_density_min -0.279
_refine_ls_extinction_method none
_refine_ls_goodness_of_fit_ref 1.048
_refine_ls_hydrogen_treatment constr
_refine_ls_matrix_type full
_refine_ls_number_parameters 154
_refine_ls_number_reflns 2427
_refine_ls_number_restraints 0
_refine_ls_restrained_S_all 1.048
_refine_ls_R_factor_gt 0.0482
_refine_ls_shift/su_max 0
_refine_ls_structure_factor_coef Fsqd
_refine_ls_weighting_details 'calc w=1/[\s^2^(Fo^2^)+(0.0698P)^2^+0.1199P] where P=(Fo^2^+2Fc^2^)/3'
_refine_ls_weighting_scheme calc
_refine_ls_wR_factor_ref 0.1351
_reflns_number_gt 1753
_reflns_number_total 2427
_reflns_threshold_expression I>2\s(I)
_cod_data_source_file xu2426.cif
_cod_data_source_block I
_cod_database_code 2218578
_cod_database_fobs_code 2218578

loop_
_symmetry_equiv_pos_as_xyz
'x, y, z'
'-x, -y, -z'

loop_
_atom_site_type_symbol
_atom_site_label
_atom_site_fract_x
_atom_site_fract_y
_atom_site_fract_z
_atom_site_U_iso_or_equiv
_atom_site_adp_type
_atom_site_calc_flag
_atom_site_refinement_flags
_atom_site_occupancy
S S1 -0.16463(15) 0.45844(5) 0.35901(6) 0.0578(2) Uani d . 1
O O1 0.1719(4) 0.07028(14) 0.56626(15) 0.0540(4) Uani d . 1
O O2 0.4479(4) 0.28509(15) 0.68097(15) 0.0565(4) Uani d . 1
N N2 -0.1523(4) 0.21274(16) 0.39894(15) 0.0417(4) Uani d . 1
H H2 -0.0911 0.139 0.4381 0.05 Uiso calc R 1
O O3 0.0164(5) 0.1731(2) 0.16872(17) 0.0793(6) Uani d . 1
N N1 0.1109(4) 0.28290(16) 0.51574(15) 0.0421(4) Uani d . 1
H H1 0.1601 0.3461 0.5332 0.05 Uiso calc R 1
C C8 -0.1860(5) 0.2555(2) 0.1856(2) 0.0476(5) Uani d . 1
C C7 -0.3440(5) 0.2252(2) 0.30733(19) 0.0461(5) Uani d . 1
H H7A -0.4809 0.2911 0.3054 0.055 Uiso calc R 1
H H7B -0.4567 0.1465 0.3299 0.055 Uiso calc R 1
C C3 0.3974(5) 0.17197(19) 0.67285(18) 0.0415(5) Uani d . 1
C C1 0.2185(5) 0.16912(19) 0.58107(18) 0.0411(5) Uani d . 1
C C2 -0.0679(5) 0.30996(19) 0.42464(18) 0.0396(5) Uani d . 1
C C4 0.5302(6) 0.0818(2) 0.7549(2) 0.0606(7) Uani d . 1
H H4 0.5303 -0.004 0.7676 0.073 Uiso calc R 1
C C9 -0.2028(7) 0.3500(3) 0.0816(3) 0.0771(9) Uani d . 1
H H9 -0.3219 0.4193 0.068 0.092 Uiso calc R 1
C C6 0.6146(6) 0.2632(3) 0.7713(2) 0.0611(7) Uani d . 1
H H6 0.6806 0.325 0.7966 0.073 Uiso calc R 1
C C5 0.6702(6) 0.1424(3) 0.8184(2) 0.0607(7) Uani d . 1
H H5 0.7805 0.1043 0.8814 0.073 Uiso calc R 1
C C10 0.0005(8) 0.3236(4) -0.0059(3) 0.0850(10) Uani d . 1
H H10 0.0366 0.3725 -0.0875 0.102 Uiso calc R 1
C C11 0.1238(8) 0.2192(4) 0.0502(3) 0.0893(10) Uani d . 1
H H11 0.2657 0.1811 0.0144 0.107 Uiso calc R 1

loop_
_atom_site_aniso_label
_atom_site_aniso_U_11
_atom_site_aniso_U_22
_atom_site_aniso_U_33
_atom_site_aniso_U_12
_atom_site_aniso_U_13
_atom_site_aniso_U_23
S1 0.0793(5) 0.0362(3) 0.0594(4) 0.0082(3) -0.0299(3) -0.0131(3)
O1 0.0709(11) 0.0387(8) 0.0580(10) 0.0093(7) -0.0252(8) -0.0195(7)
O2 0.0688(11) 0.0463(9) 0.0608(10) 0.0043(8) -0.0235(8) -0.0225(8)
N2 0.0499(10) 0.0363(9) 0.0390(9) 0.0019(7) -0.0114(8) -0.0122(7)
O3 0.0938(15) 0.0759(13) 0.0589(12) 0.0162(11) 0.0080(10) -0.0197(10)
N1 0.0512(10) 0.0335(8) 0.0426(9) 0.0010(7) -0.0137(8) -0.0128(7)
C8 0.0536(13) 0.0444(12) 0.0467(12) -0.0013(10) -0.0165(10) -0.0158(10)
C7 0.0458(12) 0.0479(12) 0.0472(12) 0.0008(9) -0.0131(10) -0.0185(10)
C3 0.0437(11) 0.0406(11) 0.0420(11) 0.0019(9) -0.0077(9) -0.0167(9)
C1 0.0428(11) 0.0400(11) 0.0384(11) 0.0012(9) -0.0034(9) -0.0125(9)
C2 0.0413(11) 0.0399(11) 0.0350(10) 0.0013(9) -0.0052(8) -0.0107(9)
C4 0.0782(17) 0.0469(13) 0.0612(15) 0.0147(12) -0.0309(13) -0.0189(11)
C9 0.098(2) 0.0648(17) 0.0581(17) -0.0002(16) -0.0300(16) -0.0041(14)
C6 0.0649(16) 0.0689(17) 0.0599(15) -0.0010(13) -0.0212(13) -0.0317(13)
C5 0.0655(16) 0.0704(17) 0.0512(14) 0.0123(13) -0.0272(12) -0.0229(12)
C10 0.102(2) 0.106(3) 0.0390(15) -0.034(2) -0.0080(15) -0.0166(16)
C11 0.108(3) 0.098(3) 0.0561(19) -0.010(2) 0.0174(18) -0.0309(19)

loop_
_atom_type_symbol
_atom_type_description
_atom_type_scat_dispersion_real
_atom_type_scat_dispersion_imag
_atom_type_scat_source
C C 0.0033 0.0016 'International Tables Vol C Tables 4.2.6.8 and 6.1.1.4'
H H 0 0 'International Tables Vol C Tables 4.2.6.8 and 6.1.1.4'
N N 0.0061 0.0033 'International Tables Vol C Tables 4.2.6.8 and 6.1.1.4'
O O 0.0106 0.006 'International Tables Vol C Tables 4.2.6.8 and 6.1.1.4'
S S 0.1246 0.1234 'International Tables Vol C Tables 4.2.6.8 and 6.1.1.4'

loop_
_geom_angle_atom_site_label_1
_geom_angle_atom_site_label_2
_geom_angle_atom_site_label_3
_geom_angle
_geom_angle_publ_flag
C3 O2 C6 106.57(19) n
C2 N2 C7 123.03(18) n
C2 N2 H2 118.5 ?
C7 N2 H2 118.5 ?
C11 O3 C8 107.1(2) ?
C1 N1 C2 128.53(18) n
C1 N1 H1 115.7 ?
C2 N1 H1 115.7 ?
C9 C8 O3 109.2(2) ?
C9 C8 C7 132.7(3) ?
O3 C8 C7 118.09(19) n
N2 C7 C8 113.74(18) ?
N2 C7 H7A 108.8 ?
C8 C7 H7A 108.8 ?
N2 C7 H7B 108.8 ?
C8 C7 H7B 108.8 ?
H7A C7 H7B 107.7 ?
C4 C3 O2 109.73(19) n
C4 C3 C1 132.6(2) ?
O2 C3 C1 117.69(18) n
O1 C1 N1 123.86(19) n
O1 C1 C3 121.08(19) n
N1 C1 C3 115.07(18) n
N2 C2 N1 116.40(17) n
N2 C2 S1 125.21(16) n
N1 C2 S1 118.38(15) n
C3 C4 C5 106.4(2) ?
C3 C4 H4 126.8 ?
C5 C4 H4 126.8 ?
C8 C9 C10 106.1(3) ?
C8 C9 H9 126.9 ?
C10 C9 H9 126.9 ?
C5 C6 O2 110.6(2) ?
C5 C6 H6 124.7 ?
O2 C6 H6 124.7 ?
C6 C5 C4 106.7(2) ?
C6 C5 H5 126.6 ?
C4 C5 H5 126.6 ?
C11 C10 C9 107.2(3) ?
C11 C10 H10 126.4 ?
C9 C10 H10 126.4 ?
C10 C11 O3 110.3(3) ?
C10 C11 H11 124.8 ?
O3 C11 H11 124.8 ?

loop_
_geom_bond_atom_site_label_1
_geom_bond_atom_site_label_2
_geom_bond_distance
_geom_bond_publ_flag
S1 C2 1.661(2) y
O1 C1 1.227(2) y
O2 C3 1.351(3) n
O2 C6 1.353(3) ?
N2 C2 1.327(3) y
N2 C7 1.460(3) y
N2 H2 0.86 ?
O3 C11 1.359(3) ?
O3 C8 1.366(3) ?
N1 C1 1.367(3) y
N1 C2 1.392(3) y
N1 H1 0.86 ?
C8 C9 1.327(3) ?
C8 C7 1.476(3) ?
C7 H7A 0.97 ?
C7 H7B 0.97 ?
C3 C4 1.336(3) ?
C3 C1 1.465(3) ?
C4 C5 1.412(4) ?
C4 H4 0.93 ?
C9 C10 1.439(5) ?
C9 H9 0.93 ?
C6 C5 1.314(4) ?
C6 H6 0.93 ?
C5 H5 0.93 ?
C10 C11 1.294(5) ?
C10 H10 0.93 ?
C11 H11 0.93 ?

loop_
_geom_hbond_atom_site_label_D
_geom_hbond_atom_site_label_H
_geom_hbond_atom_site_label_A
_geom_hbond_site_symmetry_A
_geom_hbond_distance_DH
_geom_hbond_distance_HA
_geom_hbond_distance_DA
_geom_hbond_angle_DHA
_geom_hbond_publ_flag
N1 H1 O2 . 0.86 2.24 2.672(3) 111 yes
N2 H2 O1 . 0.86 2.00 2.677(3) 135 yes
N2 H2 O1 2_556 0.86 2.43 3.091(3) 133 yes

loop_
_geom_torsion_atom_site_label_1
_geom_torsion_atom_site_label_2
_geom_torsion_atom_site_label_3
_geom_torsion_atom_site_label_4
_geom_torsion
_geom_torsion_publ_flag
C11 O3 C8 C9 -0.4(3) ?
C11 O3 C8 C7 178.2(2) ?
C2 N2 C7 C8 88.1(2) ?
C9 C8 C7 N2 -122.7(3) n
O3 C8 C7 N2 59.2(3) n
C6 O2 C3 C4 -0.5(3) ?
C6 O2 C3 C1 179.72(19) ?
C2 N1 C1 O1 0.9(4) n
C2 N1 C1 C3 -178.86(19) n
C4 C3 C1 O1 -2.1(4) n
O2 C3 C1 O1 177.7(2) n
C4 C3 C1 N1 177.7(2) ?
O2 C3 C1 N1 -2.5(3) ?
C7 N2 C2 N1 178.88(18) n
C7 N2 C2 S1 0.2(3) n
C1 N1 C2 N2 1.8(3) n
C1 N1 C2 S1 -179.47(17) n
O2 C3 C4 C5 0.4(3) ?
C1 C3 C4 C5 -179.9(2) ?
O3 C8 C9 C10 0.7(3) ?
C7 C8 C9 C10 -177.6(2) ?
C3 O2 C6 C5 0.4(3) ?
O2 C6 C5 C4 -0.2(3) ?
C3 C4 C5 C6 -0.1(3) ?
C8 C9 C10 C11 -0.7(3) ?
C9 C10 C11 O3 0.5(4) ?
C8 O3 C11 C10 -0.1(4) ?

loop_
_cod_related_entry_id
_cod_related_entry_database
_cod_related_entry_code
1 ChemSpider 611964
